data_4114171
loop_
_publ_author_name
'Sergey V. Lindeman'
'J\"urgen Hecht'
'Jay K. Kochi'

_publ_section_title
;
 The Charge-Transfer Motif in Crystal Engineering. Self-Assembly of
 Acentric (Diamondoid) Networks from Halide Salts and Carbon Tetrabromide
 as Electron-Donor/Acceptor Synthons
;
_journal_name_full 'Journal of the American Chemical Society'
_journal_page_first 11597
_journal_page_last 11606
_journal_paper_doi 10.1021/ja030299w
_journal_volume 125
_journal_year 2003
_chemical_formula_moiety '(C16 H36 N)^+^ Br^-^ (CBr4) (C3 H6 O)'
_chemical_formula_sum 'C20 H42 Br5 N O'
_chemical_formula_weight 712.10
_chemical_name_systematic
; 
 Tetrabutylammoniumbromide Carbon Tetrabromide
 Molecular Complex  1 : 1   Aceton solvate 
;
_space_group_IT_number 4
_symmetry_cell_setting monoclinic
_symmetry_space_group_name_Hall 'P 2yb'
_symmetry_space_group_name_H-M 'P 1 21 1'
_atom_sites_solution_hydrogens geom
_atom_sites_solution_primary direct
_atom_sites_solution_secondary difmap
_audit_creation_method SHELXL
_cell_angle_alpha 90.00
_cell_angle_beta 114.6610(10)
_cell_angle_gamma 90.00
_cell_formula_units_Z 2
_cell_length_a 8.28590(10)
_cell_length_b 22.4833(4)
_cell_length_c 8.36520(10)
_cell_measurement_reflns_used 8192
_cell_measurement_temperature 123(2)
_cell_measurement_theta_max 36.4
_cell_measurement_theta_min 1.8
_cell_volume 1416.25(4)
_computing_cell_refinement 'SAINT V4.050 (Siemens, 1989-95)'
_computing_data_collection 'SMART V4.050 (Siemens, 1989-95)'
_computing_data_reduction 'SAINT & SADABS (Sheldrick, 1996)'
_computing_molecular_graphics 'XP V5.06 (Siemens, 1996)'
_computing_publication_material 'SHELXL-93 & XCIF V5.05 (Siemens, 1996)'
_computing_structure_refinement 'SHELXL-93 (Sheldrick, 1993)'
_computing_structure_solution 'SHELXS-86 (Sheldrick, 1990)'
_diffrn_ambient_temperature 123(2)
_diffrn_measurement_device 'Siemens SMART'
_diffrn_measurement_method
;
 \w-scan, frame range 0.3 deg, hemisphere
;
_diffrn_radiation_monochromator graphite
_diffrn_radiation_source 'normal-focus sealed tube'
_diffrn_radiation_type MoK\a
_diffrn_radiation_wavelength 0.71073
_diffrn_reflns_av_R_equivalents 0.0497
_diffrn_reflns_av_sigmaI/netI 0.0556
_diffrn_reflns_limit_h_max 12
_diffrn_reflns_limit_h_min -13
_diffrn_reflns_limit_k_max 29
_diffrn_reflns_limit_k_min -36
_diffrn_reflns_limit_l_max 13
_diffrn_reflns_limit_l_min 0
_diffrn_reflns_number 18190
_diffrn_reflns_theta_max 36.36
_diffrn_reflns_theta_min 1.81
_diffrn_standards_decay_% 0.03
_diffrn_standards_number 360
_exptl_absorpt_coefficient_mu 7.104
_exptl_absorpt_correction_T_max 0.167
_exptl_absorpt_correction_T_min 0.089
_exptl_absorpt_correction_type 'empirical (SADABS procedure)'
_exptl_crystal_colour colorless
_exptl_crystal_density_diffrn 1.670
_exptl_crystal_density_method none
_exptl_crystal_description plate
_exptl_crystal_F_000 704
_exptl_crystal_size_max 0.40
_exptl_crystal_size_mid 0.30
_exptl_crystal_size_min 0.10
_refine_diff_density_max 1.022
_refine_diff_density_min -0.971
_refine_diff_density_rms 0.136
_refine_ls_abs_structure_details 'Flack H D (1983), Acta Cryst. A39, 876-881'
_refine_ls_abs_structure_Flack 0.011(12)
_refine_ls_extinction_method none
_refine_ls_goodness_of_fit_all 1.113
_refine_ls_goodness_of_fit_obs 1.104
_refine_ls_hydrogen_treatment
;
riding and rotating model with U~iso~=1.2U~eq/iso~ of an adjacent atom
(1.5U~eq/iso~ for methyl hydrogens)
;
_refine_ls_matrix_type full
_refine_ls_number_parameters 270
_refine_ls_number_reflns 10359
_refine_ls_number_restraints 1
_refine_ls_restrained_S_all 1.120
_refine_ls_restrained_S_obs 1.104
_refine_ls_R_factor_all 0.0575
_refine_ls_R_factor_obs 0.0438
_refine_ls_shift/esd_max -0.001
_refine_ls_shift/esd_mean 0.000
_refine_ls_structure_factor_coef Fsqd
_refine_ls_weighting_details 'w=1/[\s^2^(Fo^2^)+(0.0445P)^2^+0.3894P] where P=(Fo^2^+2Fc^2^)/3'
_refine_ls_weighting_scheme calc
_refine_ls_wR_factor_all 0.1038
_refine_ls_wR_factor_obs 0.0945
_reflns_number_observed 8860
_reflns_number_total 10360
_reflns_observed_criterion >2sigma(I)
_cod_data_source_file ja030299w_7.cif
_cod_data_source_block juerzsx
_cod_depositor_comments
;
The following automatic conversions were performed:

'_refine_ls_weighting_scheme' value 'calc
w=1/[\s^2^(Fo^2^)+(0.0445P)^2^+0.3894P] where P=(Fo^2^+2Fc^2^)/3' was
changed to 'calc'. New tag '_refine_ls_weighting_details' was
created. The value of the new tag was set to
'w=1/[\s^2^(Fo^2^)+(0.0445P)^2^+0.3894P] where P=(Fo^2^+2Fc^2^)/3'.

Automatic conversion script
Id: cif_fix_values 3143 2015-03-26 13:38:13Z robertas 
;
_cod_original_cell_volume 1416.25(3)
_cod_database_code 4114171

loop_
_symmetry_equiv_pos_as_xyz
'x, y, z'
'-x, y+1/2, -z'

loop_
_atom_site_aniso_label
_atom_site_aniso_U_11
_atom_site_aniso_U_22
_atom_site_aniso_U_33
_atom_site_aniso_U_23
_atom_site_aniso_U_13
_atom_site_aniso_U_12
C1 0.0184(14) 0.024(2) 0.020(2) 0.0012(13) 0.0068(12) 0.0034(13)
Br1 0.01788(13) 0.0233(2) 0.02013(14) 0.00325(14) 0.00771(11) 0.00136(15)
Br2 0.01832(13) 0.0340(2) 0.01922(14) 0.0031(2) 0.00806(11) 0.0023(2)
Br3 0.02207(15) 0.0296(2) 0.0222(2) 0.0010(2) 0.01211(12) 0.0029(2)
Br4 0.0390(2) 0.0216(2) 0.0428(3) 0.0059(2) 0.0182(2) 0.0056(2)
Br5 0.01869(14) 0.0363(2) 0.02033(15) -0.0006(2) 0.00945(12) 0.0010(2)
N1 0.0152(12) 0.0176(14) 0.0143(12) -0.0004(10) 0.0055(10) 0.0007(11)
C11 0.0215(15) 0.019(2) 0.0113(13) -0.0010(11) 0.0068(11) 0.0002(13)
C12 0.046(2) 0.016(2) 0.018(2) 0.0012(13) 0.014(2) 0.003(2)
C13 0.036(2) 0.019(2) 0.018(2) 0.0003(13) 0.0126(15) 0.002(2)
C14 0.052(3) 0.019(2) 0.024(2) -0.0044(15) 0.017(2) 0.003(2)
C21 0.0174(14) 0.027(2) 0.0155(14) -0.0004(13) 0.0054(12) 0.0070(13)
C22 0.024(2) 0.042(3) 0.016(2) -0.003(2) 0.0060(13) 0.003(2)
C23 0.022(2) 0.032(2) 0.022(2) -0.003(2) 0.0018(14) 0.002(2)
C24 0.032(2) 0.038(3) 0.027(2) 0.006(2) 0.004(2) 0.000(2)
C31 0.0180(14) 0.016(2) 0.022(2) -0.0017(12) 0.0098(12) -0.0001(12)
C32 0.031(2) 0.020(2) 0.030(2) -0.0026(15) 0.0187(15) -0.001(2)
C33 0.038(2) 0.021(2) 0.034(2) 0.000(2) 0.013(2) 0.001(2)
C34 0.069(4) 0.028(3) 0.049(3) -0.002(2) 0.023(3) -0.014(3)
C41 0.028(2) 0.021(2) 0.019(2) 0.0014(13) 0.0130(14) -0.0026(14)
C42 0.033(2) 0.052(3) 0.030(2) -0.001(2) 0.014(2) -0.022(2)
C43A 0.019(6) 0.031(7) 0.029(5) 0.009(5) 0.016(5) -0.005(4)
C44A 0.026(5) 0.039(7) 0.024(5) -0.001(4) 0.014(4) -0.008(4)
C43B 0.030(5) 0.054(8) 0.037(5) -0.008(5) 0.021(5) -0.010(5)
C44B 0.046(6) 0.046(6) 0.060(7) 0.008(5) 0.012(5) -0.022(5)
C5 0.039(2) 0.021(2) 0.032(2) 0.000(2) 0.013(2) 0.004(2)
O5 0.070(3) 0.029(2) 0.043(2) 0.005(2) 0.019(2) -0.008(2)
C51 0.033(2) 0.035(3) 0.038(2) 0.006(2) 0.013(2) 0.002(2)
C52 0.081(5) 0.047(4) 0.041(3) -0.006(3) 0.006(3) -0.018(3)

loop_
_atom_site_label
_atom_site_type_symbol
_atom_site_fract_x
_atom_site_fract_y
_atom_site_fract_z
_atom_site_U_iso_or_equiv
_atom_site_thermal_displace_type
_atom_site_occupancy
_atom_site_calc_flag
_atom_site_refinement_flags
_atom_site_disorder_group
C1 C -0.0307(5) 0.1069(2) 0.9726(5) 0.0211(7) Uani 1 d . .
Br1 Br -0.27221(4) 0.13808(2) 0.86361(4) 0.02050(7) Uani 1 d . .
Br2 Br 0.09696(4) 0.13767(2) 1.21238(4) 0.02378(8) Uani 1 d . .
Br3 Br 0.09689(5) 0.13107(2) 0.83078(5) 0.02367(8) Uani 1 d . .
Br4 Br -0.03925(7) 0.02064(2) 0.98041(7) 0.03406(10) Uani 1 d . .
Br5 Br 1.32411(5) 0.18089(2) 1.62037(5) 0.02466(8) Uani 1 d . .
N1 N 0.6779(4) 0.25640(14) 1.3641(4) 0.0159(5) Uani 1 d . .
C11 C 0.7153(5) 0.2615(2) 1.5578(4) 0.0173(6) Uani 1 d . .
H11A H 0.8371(5) 0.2468(2) 1.6285(4) 0.021 Uiso 1 calc R .
H11B H 0.6323(5) 0.2349(2) 1.5811(4) 0.021 Uiso 1 calc R .
C12 C 0.6989(7) 0.3237(2) 1.6215(5) 0.0266(8) Uani 1 d . .
H12A H 0.7966(7) 0.3490(2) 1.6211(5) 0.032 Uiso 1 calc R .
H12B H 0.5851(7) 0.3417(2) 1.5402(5) 0.032 Uiso 1 calc R .
C13 C 0.7064(6) 0.3217(2) 1.8060(5) 0.0237(7) Uani 1 d . .
H13A H 0.8215(6) 0.3046(2) 1.8874(5) 0.028 Uiso 1 calc R .
H13B H 0.6108(6) 0.2954(2) 1.8066(5) 0.028 Uiso 1 calc R .
C14 C 0.6852(7) 0.3835(2) 1.8716(6) 0.0316(9) Uani 1 d . .
H14A H 0.6756(51) 0.3798(2) 1.9840(25) 0.047 Uiso 1 calc R .
H14B H 0.5777(28) 0.4024(7) 1.7850(24) 0.047 Uiso 1 calc R .
H14C H 0.7889(24) 0.4079(6) 1.8877(48) 0.047 Uiso 1 calc R .
C21 C 0.4825(5) 0.2691(2) 1.2549(5) 0.0204(7) Uani 1 d . .
H21A H 0.4584(5) 0.3108(2) 1.2767(5) 0.024 Uiso 1 calc R .
H21B H 0.4120(5) 0.2431(2) 1.2969(5) 0.024 Uiso 1 calc R .
C22 C 0.4168(5) 0.2604(2) 1.0563(5) 0.0282(9) Uani 1 d . .
H22A H 0.4160(5) 0.2175(2) 1.0297(5) 0.034 Uiso 1 calc R .
H22B H 0.4983(5) 0.2806(2) 1.0148(5) 0.034 Uiso 1 calc R .
C23 C 0.2279(5) 0.2860(2) 0.9596(5) 0.0278(8) Uani 1 d . .
H23A H 0.1757(5) 0.2705(2) 0.8377(5) 0.033 Uiso 1 calc R .
H23B H 0.1538(5) 0.2715(2) 1.0186(5) 0.033 Uiso 1 calc R .
C24 C 0.2202(7) 0.3535(2) 0.9529(6) 0.0353(10) Uani 1 d . .
H24A H 0.2647(54) 0.3693(2) 1.0728(7) 0.053 Uiso 1 calc R .
H24B H 0.0971(10) 0.3663(2) 0.8861(49) 0.053 Uiso 1 calc R .
H24C H 0.2939(46) 0.3683(3) 0.8954(51) 0.053 Uiso 1 calc R .
C31 C 0.7279(5) 0.1939(2) 1.3290(5) 0.0179(6) Uani 1 d . .
H31A H 0.7185(5) 0.1926(2) 1.2071(5) 0.022 Uiso 1 calc R .
H31B H 0.8538(5) 0.1867(2) 1.4091(5) 0.022 Uiso 1 calc R .
C32 C 0.6168(6) 0.1439(2) 1.3518(6) 0.0251(8) Uani 1 d . .
H32A H 0.4932(6) 0.1474(2) 1.2614(6) 0.030 Uiso 1 calc R .
H32B H 0.6147(6) 0.1470(2) 1.4690(6) 0.030 Uiso 1 calc R .
C33 C 0.6932(7) 0.0835(2) 1.3347(7) 0.0314(9) Uani 1 d . .
H33A H 0.6910(7) 0.0800(2) 1.2158(7) 0.038 Uiso 1 calc R .
H33B H 0.8184(7) 0.0810(2) 1.4217(7) 0.038 Uiso 1 calc R .
C34 C 0.5883(10) 0.0323(3) 1.3643(9) 0.0493(14) Uani 1 d . .
H34A H 0.6425(39) -0.0056(3) 1.3552(64) 0.074 Uiso 1 calc R .
H34B H 0.4654(19) 0.0337(13) 1.2751(40) 0.074 Uiso 1 calc R .
H34C H 0.5896(56) 0.0358(13) 1.4816(27) 0.074 Uiso 1 calc R .
C41 C 0.7885(5) 0.3019(2) 1.3144(5) 0.0216(7) Uani 1 d . .
H41A H 0.7710(5) 0.2942(2) 1.1917(5) 0.026 Uiso 1 calc R .
H41B H 0.7424(5) 0.3422(2) 1.3183(5) 0.026 Uiso 1 calc R .
C42 C 0.9873(7) 0.3010(3) 1.4319(6) 0.0381(11) Uani 1 d . .
H42A H 1.0420(7) 0.2626(3) 1.4238(6) 0.046 Uiso 1 calc R 1
H42B H 1.0120(7) 0.3091(3) 1.5563(6) 0.046 Uiso 1 calc R 1
C43A C 1.0535(18) 0.3541(7) 1.3472(19) 0.025(3) Uani 0.407(15) d P 1
H43A H 1.0449(18) 0.3425(7) 1.2298(19) 0.029 Uiso 0.407(15) calc PR 1
H43B H 0.9795(18) 0.3900(7) 1.3339(19) 0.029 Uiso 0.407(15) calc PR 1
C44A C 1.2454(14) 0.3669(6) 1.4707(14) 0.028(3) Uani 0.407(15) d P 1
H44A H 1.2941(40) 0.3968(31) 1.4176(55) 0.043 Uiso 0.407(15) calc PR 1
H44B H 1.3150(29) 0.3302(10) 1.4914(98) 0.043 Uiso 0.407(15) calc PR 1
H44C H 1.2508(19) 0.3820(40) 1.5827(46) 0.043 Uiso 0.407(15) calc PR 1
C43B C 1.1072(16) 0.3349(7) 1.3664(16) 0.038(3) Uani 0.593(15) d P 2
H43C H 1.2328(16) 0.3245(7) 1.4395(16) 0.045 Uiso 0.593(15) calc PR 2
H43D H 1.0791(16) 0.3233(7) 1.2434(16) 0.045 Uiso 0.593(15) calc PR 2
C44B C 1.0818(14) 0.3997(5) 1.3754(16) 0.054(3) Uani 0.593(15) d P 2
H44D H 0.9626(44) 0.4107(8) 1.2896(80) 0.081 Uiso 0.593(15) calc PR 2
H44E H 1.1707(74) 0.4210(5) 1.3486(112) 0.081 Uiso 0.593(15) calc PR 2
H44F H 1.0952(113) 0.4103(8) 1.4939(36) 0.081 Uiso 0.593(15) calc PR 2
C5 C 0.6287(6) 0.4765(2) 1.2984(6) 0.0310(9) Uani 1 d . .
O5 O 0.5640(6) 0.4300(2) 1.3156(6) 0.0489(10) Uani 1 d . .
C51 C 0.5700(7) 0.5059(2) 1.1210(7) 0.0359(10) Uani 1 d . .
H51A H 0.4620(32) 0.4865(12) 1.0370(15) 0.054 Uiso 1 calc R .
H51B H 0.6642(23) 0.5023(16) 1.0796(26) 0.054 Uiso 1 calc R .
H51C H 0.5458(54) 0.5481(5) 1.1312(13) 0.054 Uiso 1 calc R .
C52 C 0.7713(12) 0.5068(3) 1.4491(9) 0.063(2) Uani 1 d . .
H52A H 0.7887(55) 0.4863(16) 1.5586(12) 0.094 Uiso 1 calc R .
H52B H 0.7371(36) 0.5482(8) 1.4548(47) 0.094 Uiso 1 calc R .
H52C H 0.8820(22) 0.5058(23) 1.4334(39) 0.094 Uiso 1 calc R .

loop_
_atom_type_symbol
_atom_type_description
_atom_type_scat_dispersion_real
_atom_type_scat_dispersion_imag
_atom_type_scat_source
C C 0.0033 0.0016 'International Tables Vol C Tables 4.2.6.8 and 6.1.1.4'
H H 0.0000 0.0000 'International Tables Vol C Tables 4.2.6.8 and 6.1.1.4'
N N 0.0061 0.0033 'International Tables Vol C Tables 4.2.6.8 and 6.1.1.4'
O O 0.0106 0.0060 'International Tables Vol C Tables 4.2.6.8 and 6.1.1.4'
Br Br -0.2901 2.4595 'International Tables Vol C Tables 4.2.6.8 and 6.1.1.4'

loop_
_geom_angle_atom_site_label_1
_geom_angle_atom_site_label_2
_geom_angle_atom_site_label_3
_geom_angle
Br4 C1 Br1 109.3(2)
Br4 C1 Br2 109.3(2)
Br1 C1 Br2 111.2(2)
Br4 C1 Br3 109.4(2)
Br1 C1 Br3 108.9(2)
Br2 C1 Br3 108.8(2)
C21 N1 C11 108.6(3)
C21 N1 C31 111.4(3)
C11 N1 C31 108.8(3)
C21 N1 C41 108.5(3)
C11 N1 C41 111.0(3)
C31 N1 C41 108.6(3)
N1 C11 C12 115.7(3)
C13 C12 C11 110.9(3)
C12 C13 C14 112.0(3)
N1 C21 C22 115.9(3)
C21 C22 C23 110.2(3)
C24 C23 C22 114.2(4)
C32 C31 N1 115.5(3)
C31 C32 C33 110.5(3)
C34 C33 C32 111.7(4)
C42 C41 N1 114.9(3)
C43B C42 C41 116.9(6)
C41 C42 C43A 100.6(6)
C44A C43A C42 107.2(9)
C44B C43B C42 110.2(9)
O5 C5 C52 122.0(5)
O5 C5 C51 121.3(5)
C52 C5 C51 116.7(5)

loop_
_geom_bond_atom_site_label_1
_geom_bond_atom_site_label_2
_geom_bond_distance
C1 Br4 1.942(4)
C1 Br1 1.951(4)
C1 Br2 1.962(4)
C1 Br3 1.967(4)
N1 C21 1.518(5)
N1 C11 1.521(4)
N1 C31 1.527(5)
N1 C41 1.541(5)
C11 C12 1.523(5)
C12 C13 1.519(5)
C13 C14 1.530(6)
C21 C22 1.529(5)
C22 C23 1.542(6)
C23 C24 1.519(7)
C31 C32 1.516(5)
C32 C33 1.529(6)
C33 C34 1.525(7)
C41 C42 1.526(6)
C42 C43B 1.524(12)
C42 C43A 1.598(13)
C43A C44A 1.52(2)
C43B C44B 1.48(2)
C5 O5 1.211(6)
C5 C52 1.485(8)
C5 C51 1.508(7)
